data_7251412
loop_
_publ_author_name
'Ahamed , Riyaaz'
'Bhowmik, Aritra'
'Mishra, Manish Kumar'
'Ghosh, Soumyajit'

_publ_section_title
;
 Dual-Responsive Benzylidene Indanone Crystals: Mechanical Flexibility
 Coupled with Reversible Acidochromism
;
_journal_name_full CrystEngComm
_journal_paper_doi 10.1039/D5CE00958H
_journal_year 2026
_chemical_formula_moiety 'C19 H17 O4'
_chemical_formula_sum 'C19 H17 O4'
_chemical_formula_weight 309.32
_space_group_crystal_system monoclinic
_space_group_IT_number 14
_space_group_name_Hall '-P 2ybc'
_space_group_name_H-M_alt 'P 1 21/c 1'
_atom_sites_solution_hydrogens geom
_audit_creation_date 2025-09-18
_audit_creation_method
;
Olex2 1.5-alpha
(compiled 2024.02.16 svn.r378c4104 for OlexSys, GUI svn.r6928)
;
_audit_update_record
;
2025-10-01 deposited with the CCDC.	2025-12-08 downloaded from the CCDC.
;
_cell_angle_alpha 90
_cell_angle_beta 97.576(5)
_cell_angle_gamma 90
_cell_formula_units_Z 4
_cell_length_a 4.8459(8)
_cell_length_b 35.354(6)
_cell_length_c 9.1074(15)
_cell_measurement_reflns_used 2412
_cell_measurement_temperature 298.00
_cell_measurement_theta_max 23.26
_cell_measurement_theta_min 2.53
_cell_volume 1546.7(4)
_computing_cell_refinement 'SAINT V8.40A (Bruker, 2019)'
_computing_data_reduction 'SAINT V8.40A (Bruker, 2019)'
_computing_molecular_graphics 'Olex2 1.5-alpha (Dolomanov et al., 2009)'
_computing_publication_material 'Olex2 1.5-alpha (Dolomanov et al., 2009)'
_computing_structure_refinement 'SHELXL 2019/3 (Sheldrick, 2015)'
_computing_structure_solution 'SHELXT 2014/5 (Sheldrick, 2014)'
_diffrn_ambient_temperature 298.00
_diffrn_measured_fraction_theta_full 1.000
_diffrn_measured_fraction_theta_max 1.000
_diffrn_measurement_device_type 'Bruker APEX-II CCD'
_diffrn_measurement_method '\f and \w scans'
_diffrn_radiation_type MoK\a
_diffrn_radiation_wavelength 0.71073
_diffrn_reflns_av_R_equivalents 0.1492
_diffrn_reflns_av_unetI/netI 0.0615
_diffrn_reflns_Laue_measured_fraction_full 1.000
_diffrn_reflns_Laue_measured_fraction_max 1.000
_diffrn_reflns_limit_h_max 5
_diffrn_reflns_limit_h_min -5
_diffrn_reflns_limit_k_max 41
_diffrn_reflns_limit_k_min -41
_diffrn_reflns_limit_l_max 10
_diffrn_reflns_limit_l_min -10
_diffrn_reflns_number 33608
_diffrn_reflns_point_group_measured_fraction_full 1.000
_diffrn_reflns_point_group_measured_fraction_max 1.000
_diffrn_reflns_theta_full 24.732
_diffrn_reflns_theta_max 24.732
_diffrn_reflns_theta_min 2.304
_diffrn_source_current 1.4
_diffrn_source_power 0.07
_diffrn_source_voltage 50.0
_diffrn_standards_number 0
_exptl_absorpt_coefficient_mu 0.093
_exptl_absorpt_correction_T_max 0.7451
_exptl_absorpt_correction_T_min 0.4903
_exptl_absorpt_correction_type multi-scan
_exptl_absorpt_process_details
;
SADABS-2016/2 (Bruker,2016/2) was used for absorption correction.
wR2(int) was 0.1588 before and 0.1009 after correction.
The Ratio of minimum to maximum transmission is 0.6580.
The \l/2 correction factor is Not present.
;
_exptl_crystal_colour yellow
_exptl_crystal_density_diffrn 1.328
_exptl_crystal_description Needle
_exptl_crystal_F_000 652
_exptl_crystal_size_max 0.3
_exptl_crystal_size_mid 0.2
_exptl_crystal_size_min 0.1
_refine_diff_density_max 0.350
_refine_diff_density_min -0.190
_refine_diff_density_rms 0.051
_refine_ls_extinction_coef 0.006(2)
_refine_ls_extinction_expression Fc^*^=kFc[1+0.001xFc^2^\l^3^/sin(2\q)]^-1/4^
_refine_ls_extinction_method 'SHELXL-2019/2 (Sheldrick 2019)'
_refine_ls_goodness_of_fit_ref 1.061
_refine_ls_hydrogen_treatment constr
_refine_ls_matrix_type full
_refine_ls_number_parameters 248
_refine_ls_number_reflns 2655
_refine_ls_number_restraints 10
_refine_ls_restrained_S_all 1.060
_refine_ls_R_factor_all 0.1380
_refine_ls_R_factor_gt 0.0595
_refine_ls_shift/su_max 0.000
_refine_ls_shift/su_mean 0.000
_refine_ls_structure_factor_coef Fsqd
_refine_ls_weighting_details 'w=1/[\s^2^(Fo^2^)+(0.0852P)^2^+0.7756P] where P=(Fo^2^+2Fc^2^)/3'
_refine_ls_weighting_scheme calc
_refine_ls_wR_factor_gt 0.1496
_refine_ls_wR_factor_ref 0.2108
_reflns_Friedel_coverage 0.000
_reflns_number_gt 1350
_reflns_number_total 2655
_reflns_threshold_expression 'I > 2\s(I)'
_cod_data_source_file d5ce00958h3.cif
_cod_data_source_block ra10_a
_cod_database_code 7251412
_shelx_shelxl_version_number 2019/3
_shelx_space_group_comment
;
The symmetry employed for this shelxl refinement is uniquely defined
by the following loop, which should always be used as a source of
symmetry information in preference to the above space-group names.
They are only intended as comments.
;
_olex2_refinement_description
;
1. Fixed Uiso
 At 1.2 times of:
  All C(H) groups
 At 1.5 times of:
  All C(H,H,H) groups
2. Restrained distances
 C14-C15 \\sim C14-C15A
 with sigma of 0.02
 C14-C13 \\sim C14-C13A
 with sigma of 0.02
 C15-C16 \\sim C15A-C16A
 with sigma of 0.02
 C16-C11 \\sim C16A-C11
 with sigma of 0.02
 C11-C12 \\sim C11-C12A
 with sigma of 0.02
 C12-C13 \\sim C12A-C13A
 with sigma of 0.02
 C14-C16 \\sim C14-C16A
 with sigma of 0.04
 C14-C12 \\sim C14-C12A
 with sigma of 0.04
 C15-C11 \\sim C15A-C11
 with sigma of 0.04
 C11-C13 \\sim C11-C13A
 with sigma of 0.04
3. Others
 Fixed Sof: C15(0.5) H15(0.5) C16(0.5) H16(0.5) C12(0.5) H12(0.5) C13(0.5)
 H13(0.5) C12A(0.5) H12A(0.5) C13A(0.5) H13A(0.5) C15A(0.5) H15A(0.5) C16A(0.5)
 H16A(0.5)
4.a Aromatic/amide H refined with riding coordinates:
 C2(H2), C5(H5), C9(H9), C15(H15), C16(H16), C10(H10), C12(H12), C13(H13),
 C12A(H12A), C13A(H13A), C15A(H15A), C16A(H16A)
4.b Idealised Me refined as rotating group:
 C17(H17A,H17B,H17C), C18(H18A,H18B,H18C), C19(H19A,H19B,H19C)
;
_olex2_submission_special_instructions 'No special instructions were received'

loop_
_space_group_symop_operation_xyz
'x, y, z'
'-x, y+1/2, -z+1/2'
'-x, -y, -z'
'x, -y-1/2, z-1/2'

loop_
_atom_site_label
_atom_site_type_symbol
_atom_site_fract_x
_atom_site_fract_y
_atom_site_fract_z
_atom_site_U_iso_or_equiv
_atom_site_adp_type
_atom_site_occupancy
_atom_site_site_symmetry_order
_atom_site_calc_flag
_atom_site_refinement_flags_posn
_atom_site_refinement_flags_adp
_atom_site_refinement_flags_occupancy
_atom_site_disorder_assembly
_atom_site_disorder_group
O1 O 0.4819(6) 0.49962(7) 0.2613(3) 0.0869(10) Uani 1 1 d . . . . .
C1 C 0.4954(8) 0.53788(10) 0.2810(4) 0.0644(10) Uani 1 1 d . . . . .
O2 O 0.1170(5) 0.53728(7) 0.0950(3) 0.0750(8) Uani 1 1 d . . . . .
C2 C 0.6846(8) 0.55630(10) 0.3810(4) 0.0683(11) Uani 1 1 d . . . . .
H2 H 0.818614 0.542779 0.442076 0.082 Uiso 1 1 calc R U . . .
C3 C 0.6734(7) 0.59551(10) 0.3898(4) 0.0584(10) Uani 1 1 d . . . . .
O3 O 1.0404(6) 0.61240(8) 0.5832(3) 0.0924(10) Uani 1 1 d . . . . .
C4 C 0.4774(7) 0.61587(10) 0.2996(4) 0.0563(9) Uani 1 1 d . . . . .
O4 O 0.7159(6) 0.84706(7) 0.4430(3) 0.0851(9) Uani 1 1 d . . . . .
C5 C 0.2834(7) 0.59745(10) 0.1979(4) 0.0590(10) Uani 1 1 d . . . . .
H5 H 0.150304 0.611167 0.136978 0.071 Uiso 1 1 calc R U . . .
C14 C 0.7420(8) 0.80893(11) 0.4523(4) 0.0633(10) Uani 1 1 d D . . . .
C7 C 0.8495(8) 0.62097(11) 0.4875(4) 0.0656(10) Uani 1 1 d . . . . .
C6 C 0.2918(7) 0.55872(10) 0.1890(4) 0.0582(10) Uani 1 1 d . . . . .
C8 C 0.7526(8) 0.66021(11) 0.4470(4) 0.0607(10) Uani 1 1 d . . . . .
C9 C 0.5085(8) 0.65757(10) 0.3271(4) 0.0701(11) Uani 1 1 d . . . . .
H9 H 0.402106 0.677155 0.280920 0.084 Uiso 1 1 calc R U . . .
C15 C 0.634(3) 0.7844(3) 0.3467(11) 0.066(3) Uani 0.5 1 d D . P A 1
H15 H 0.528345 0.793296 0.260906 0.079 Uiso 0.5 1 calc R U P A 1
C16 C 0.679(2) 0.7464(3) 0.3663(11) 0.068(3) Uani 0.5 1 d D . P A 1
H16 H 0.606854 0.730214 0.290397 0.082 Uiso 0.5 1 calc R U P A 1
C17 C 0.5067(10) 0.86259(12) 0.3360(5) 0.0872(13) Uani 1 1 d . . . . .
H17A H 0.535574 0.854143 0.239057 0.131 Uiso 1 1 calc R U . . .
H17B H 0.516285 0.889703 0.340029 0.131 Uiso 1 1 calc R U . . .
H17C H 0.326847 0.854432 0.356733 0.131 Uiso 1 1 calc R U . . .
C18 C 0.7088(9) 0.47757(11) 0.3301(5) 0.0865(14) Uani 1 1 d . . . . .
H18A H 0.877435 0.485505 0.294480 0.130 Uiso 1 1 calc R U . . .
H18B H 0.675452 0.451350 0.306780 0.130 Uiso 1 1 calc R U . . .
H18C H 0.726575 0.480989 0.435524 0.130 Uiso 1 1 calc R U . . .
C19 C -0.0897(9) 0.55654(11) -0.0049(5) 0.0778(12) Uani 1 1 d . . . . .
H19A H 0.000031 0.572596 -0.069230 0.117 Uiso 1 1 calc R U . . .
H19B H -0.204286 0.571610 0.050606 0.117 Uiso 1 1 calc R U . . .
H19C H -0.203361 0.538321 -0.063039 0.117 Uiso 1 1 calc R U . . .
C10 C 0.8794(8) 0.69058(11) 0.5129(4) 0.0653(11) Uani 1 1 d . . . . .
H10 H 1.027541 0.684987 0.585365 0.078 Uiso 1 1 calc R U . . .
C11 C 0.8257(8) 0.73069(10) 0.4910(4) 0.0577(9) Uani 1 1 d D . . . .
C12 C 0.932(2) 0.7564(3) 0.6016(10) 0.064(3) Uani 0.5 1 d D . P A 1
H12 H 1.034239 0.747350 0.688131 0.076 Uiso 0.5 1 calc R U P A 1
C13 C 0.888(2) 0.7947(3) 0.5846(11) 0.067(3) Uani 0.5 1 d D . P A 1
H13 H 0.955598 0.811247 0.660554 0.081 Uiso 0.5 1 calc R U P A 1
C12A C 1.0353(19) 0.7567(3) 0.5355(10) 0.064(3) Uani 0.5 1 d D . P A 2
H12A H 1.207229 0.747881 0.579716 0.076 Uiso 0.5 1 calc R U P A 2
C13A C 0.997(2) 0.7948(3) 0.5164(12) 0.071(3) Uani 0.5 1 d D . P A 2
H13A H 1.143335 0.811283 0.546548 0.086 Uiso 0.5 1 calc R U P A 2
C15A C 0.538(2) 0.7842(3) 0.3996(13) 0.066(3) Uani 0.5 1 d D . P A 2
H15A H 0.370872 0.793133 0.349958 0.079 Uiso 0.5 1 calc R U P A 2
C16A C 0.579(2) 0.7458(3) 0.4196(12) 0.067(3) Uani 0.5 1 d D . P A 2
H16A H 0.435659 0.729384 0.383947 0.080 Uiso 0.5 1 calc R U P A 2

loop_
_atom_site_aniso_label
_atom_site_aniso_U_11
_atom_site_aniso_U_22
_atom_site_aniso_U_33
_atom_site_aniso_U_23
_atom_site_aniso_U_13
_atom_site_aniso_U_12
O1 0.089(2) 0.0524(17) 0.109(2) 0.0007(15) -0.0262(17) 0.0046(14)
C1 0.070(3) 0.047(2) 0.073(3) 0.0031(18) -0.003(2) 0.0008(18)
O2 0.0715(18) 0.0568(16) 0.0888(18) -0.0052(13) -0.0188(15) 0.0006(13)
C2 0.069(3) 0.061(3) 0.070(3) 0.005(2) -0.007(2) 0.005(2)
C3 0.057(2) 0.056(2) 0.059(2) 0.0006(18) -0.0031(18) 0.0023(18)
O3 0.095(2) 0.078(2) 0.091(2) -0.0060(15) -0.0372(18) 0.0101(16)
C4 0.058(2) 0.053(2) 0.056(2) -0.0009(17) 0.0024(18) 0.0024(18)
O4 0.092(2) 0.0571(18) 0.096(2) -0.0034(15) -0.0249(17) -0.0025(14)
C5 0.059(2) 0.051(2) 0.064(2) 0.0006(17) -0.0019(18) 0.0016(17)
C14 0.067(3) 0.055(2) 0.064(2) -0.0048(19) -0.002(2) -0.002(2)
C7 0.066(3) 0.066(3) 0.060(2) -0.0012(19) -0.006(2) 0.004(2)
C6 0.054(2) 0.054(2) 0.064(2) -0.0001(18) -0.0043(18) -0.0015(18)
C8 0.062(2) 0.063(2) 0.056(2) -0.0048(19) 0.0013(18) 0.003(2)
C9 0.071(3) 0.050(2) 0.081(3) -0.0033(19) -0.021(2) 0.0051(19)
C15 0.084(8) 0.066(7) 0.043(6) -0.009(5) -0.004(5) 0.001(6)
C16 0.081(8) 0.063(7) 0.057(6) -0.019(5) 0.000(5) -0.002(6)
C17 0.102(3) 0.070(3) 0.083(3) 0.002(2) -0.011(3) 0.009(2)
C18 0.088(3) 0.059(3) 0.107(3) 0.004(2) -0.008(3) 0.014(2)
C19 0.074(3) 0.069(3) 0.082(3) -0.002(2) -0.022(2) 0.002(2)
C10 0.066(2) 0.069(3) 0.058(2) -0.0041(19) -0.0063(19) 0.004(2)
C11 0.059(2) 0.061(2) 0.052(2) -0.0081(18) 0.0004(17) 0.0015(19)
C12 0.067(6) 0.070(6) 0.050(6) -0.010(5) -0.008(4) -0.001(5)
C13 0.059(6) 0.058(6) 0.079(7) -0.015(5) -0.013(5) -0.002(5)
C12A 0.061(6) 0.069(6) 0.056(6) 0.001(5) -0.010(5) 0.002(5)
C13A 0.063(7) 0.066(7) 0.080(7) -0.001(5) -0.011(5) -0.008(5)
C15A 0.066(7) 0.062(7) 0.067(8) -0.008(5) -0.007(5) 0.014(5)
C16A 0.054(6) 0.066(7) 0.078(8) -0.012(6) 0.000(5) -0.001(5)

loop_
_atom_type_symbol
_atom_type_description
_atom_type_scat_dispersion_real
_atom_type_scat_dispersion_imag
_atom_type_scat_source
C C 0.0033 0.0016 'International Tables Vol C Tables 4.2.6.8 and 6.1.1.4'
H H 0.0000 0.0000 'International Tables Vol C Tables 4.2.6.8 and 6.1.1.4'
O O 0.0106 0.0060 'International Tables Vol C Tables 4.2.6.8 and 6.1.1.4'

loop_
_geom_angle_atom_site_label_1
_geom_angle_atom_site_label_2
_geom_angle_atom_site_label_3
_geom_angle
_geom_angle_site_symmetry_1
_geom_angle_site_symmetry_3
_geom_angle_publ_flag
C1 O1 C18 117.7(3) . . ?
O1 C1 C2 125.1(3) . . ?
O1 C1 C6 114.9(3) . . ?
C2 C1 C6 120.0(3) . . ?
C6 O2 C19 117.5(3) . . ?
C1 C2 H2 120.5 . . ?
C1 C2 C3 119.0(3) . . ?
C3 C2 H2 120.5 . . ?
C2 C3 C7 128.8(3) . . ?
C4 C3 C2 121.1(3) . . ?
C4 C3 C7 110.1(3) . . ?
C3 C4 C5 120.4(3) . . ?
C3 C4 C9 111.6(3) . . ?
C5 C4 C9 128.0(3) . . ?
C14 O4 C17 118.6(3) . . ?
C4 C5 H5 120.5 . . ?
C6 C5 C4 118.9(3) . . ?
C6 C5 H5 120.5 . . ?
O4 C14 C13 116.1(5) . . ?
O4 C14 C13A 117.1(5) . . ?
O4 C14 C15A 124.1(6) . . ?
C15 C14 O4 124.8(6) . . ?
C15 C14 C13 119.1(7) . . ?
C15A C14 C13A 118.8(7) . . ?
C3 C7 C8 106.4(3) . . ?
O3 C7 C3 127.5(4) . . ?
O3 C7 C8 126.1(3) . . ?
O2 C6 C1 114.4(3) . . ?
O2 C6 C5 125.1(3) . . ?
C5 C6 C1 120.5(3) . . ?
C7 C8 C9 108.3(3) . . ?
C10 C8 C7 121.5(3) . . ?
C10 C8 C9 130.2(3) . . ?
C4 C9 C8 103.5(3) . . ?
C4 C9 H9 128.2 . . ?
C8 C9 H9 128.2 . . ?
C14 C15 H15 120.1 . . ?
C14 C15 C16 119.8(10) . . ?
C16 C15 H15 120.1 . . ?
C15 C16 H16 117.9 . . ?
C15 C16 C11 124.1(10) . . ?
C11 C16 H16 117.9 . . ?
O4 C17 H17A 109.5 . . ?
O4 C17 H17B 109.5 . . ?
O4 C17 H17C 109.5 . . ?
H17A C17 H17B 109.5 . . ?
H17A C17 H17C 109.5 . . ?
H17B C17 H17C 109.5 . . ?
O1 C18 H18A 109.5 . . ?
O1 C18 H18B 109.5 . . ?
O1 C18 H18C 109.5 . . ?
H18A C18 H18B 109.5 . . ?
H18A C18 H18C 109.5 . . ?
H18B C18 H18C 109.5 . . ?
O2 C19 H19A 109.5 . . ?
O2 C19 H19B 109.5 . . ?
O2 C19 H19C 109.5 . . ?
H19A C19 H19B 109.5 . . ?
H19A C19 H19C 109.5 . . ?
H19B C19 H19C 109.5 . . ?
C8 C10 H10 114.4 . . ?
C8 C10 C11 131.2(4) . . ?
C11 C10 H10 114.4 . . ?
C16 C11 C10 124.9(5) . . ?
C16 C11 C12 115.6(7) . . ?
C12 C11 C10 119.4(5) . . ?
C12A C11 C10 119.7(5) . . ?
C16A C11 C10 124.6(6) . . ?
C16A C11 C12A 115.6(7) . . ?
C11 C12 H12 119.3 . . ?
C13 C12 C11 121.3(8) . . ?
C13 C12 H12 119.3 . . ?
C14 C13 H13 120.0 . . ?
C12 C13 C14 119.9(8) . . ?
C12 C13 H13 120.0 . . ?
C11 C12A H12A 118.9 . . ?
C13A C12A C11 122.3(8) . . ?
C13A C12A H12A 118.9 . . ?
C14 C13A H13A 119.8 . . ?
C12A C13A C14 120.4(8) . . ?
C12A C13A H13A 119.8 . . ?
C14 C15A H15A 119.9 . . ?
C14 C15A C16A 120.1(10) . . ?
C16A C15A H15A 119.9 . . ?
C11 C16A H16A 118.7 . . ?
C15A C16A C11 122.6(10) . . ?
C15A C16A H16A 118.7 . . ?

loop_
_geom_bond_atom_site_label_1
_geom_bond_atom_site_label_2
_geom_bond_distance
_geom_bond_site_symmetry_2
_geom_bond_publ_flag
O1 C1 1.365(4) . ?
O1 C18 1.424(4) . ?
C1 C2 1.369(5) . ?
C1 C6 1.414(5) . ?
O2 C6 1.354(4) . ?
O2 C19 1.433(4) . ?
C2 H2 0.9300 . ?
C2 C3 1.390(5) . ?
C3 C4 1.374(5) . ?
C3 C7 1.460(5) . ?
O3 C7 1.222(4) . ?
C4 C5 1.391(5) . ?
C4 C9 1.500(5) . ?
O4 C14 1.356(4) . ?
O4 C17 1.421(4) . ?
C5 H5 0.9300 . ?
C5 C6 1.373(5) . ?
C14 C15 1.348(10) . ?
C14 C13 1.408(9) . ?
C14 C13A 1.391(9) . ?
C14 C15A 1.359(11) . ?
C7 C8 1.495(5) . ?
C8 C9 1.503(5) . ?
C8 C10 1.339(5) . ?
C9 H9 0.9300 . ?
C15 H15 0.9300 . ?
C15 C16 1.370(11) . ?
C16 H16 0.9300 . ?
C16 C11 1.374(10) . ?
C17 H17A 0.9600 . ?
C17 H17B 0.9600 . ?
C17 H17C 0.9600 . ?
C18 H18A 0.9600 . ?
C18 H18B 0.9600 . ?
C18 H18C 0.9600 . ?
C19 H19A 0.9600 . ?
C19 H19B 0.9600 . ?
C19 H19C 0.9600 . ?
C10 H10 0.9300 . ?
C10 C11 1.451(5) . ?
C11 C12 1.404(8) . ?
C11 C12A 1.391(9) . ?
C11 C16A 1.390(10) . ?
C12 H12 0.9300 . ?
C12 C13 1.378(10) . ?
C13 H13 0.9300 . ?
C12A H12A 0.9300 . ?
C12A C13A 1.366(10) . ?
C13A H13A 0.9300 . ?
C15A H15A 0.9300 . ?
C15A C16A 1.380(11) . ?
C16A H16A 0.9300 . ?

loop_
_geom_torsion_atom_site_label_1
_geom_torsion_atom_site_label_2
_geom_torsion_atom_site_label_3
_geom_torsion_atom_site_label_4
_geom_torsion
_geom_torsion_site_symmetry_1
_geom_torsion_site_symmetry_2
_geom_torsion_site_symmetry_3
_geom_torsion_site_symmetry_4
_geom_torsion_publ_flag
O1 C1 C2 C3 -179.7(4) . . . . ?
O1 C1 C6 O2 -0.5(5) . . . . ?
O1 C1 C6 C5 -179.9(3) . . . . ?
C1 C2 C3 C4 -0.3(6) . . . . ?
C1 C2 C3 C7 179.4(4) . . . . ?
C2 C1 C6 O2 -180.0(3) . . . . ?
C2 C1 C6 C5 0.6(6) . . . . ?
C2 C3 C4 C5 0.6(6) . . . . ?
C2 C3 C4 C9 -179.0(3) . . . . ?
C2 C3 C7 O3 -1.3(7) . . . . ?
C2 C3 C7 C8 178.2(4) . . . . ?
C3 C4 C5 C6 -0.2(5) . . . . ?
C3 C4 C9 C8 0.1(4) . . . . ?
C3 C7 C8 C9 2.0(4) . . . . ?
C3 C7 C8 C10 -177.4(3) . . . . ?
O3 C7 C8 C9 -178.4(4) . . . . ?
O3 C7 C8 C10 2.1(6) . . . . ?
C4 C3 C7 O3 178.5(4) . . . . ?
C4 C3 C7 C8 -2.0(4) . . . . ?
C4 C5 C6 C1 -0.4(5) . . . . ?
C4 C5 C6 O2 -179.8(3) . . . . ?
O4 C14 C15 C16 178.3(9) . . . . ?
O4 C14 C13 C12 -178.0(8) . . . . ?
O4 C14 C13A C12A 177.1(8) . . . . ?
O4 C14 C15A C16A -177.2(8) . . . . ?
C5 C4 C9 C8 -179.4(4) . . . . ?
C14 C15 C16 C11 1.9(19) . . . . ?
C14 C15A C16A C11 -0.9(18) . . . . ?
C7 C3 C4 C5 -179.2(3) . . . . ?
C7 C3 C4 C9 1.2(4) . . . . ?
C7 C8 C9 C4 -1.4(4) . . . . ?
C7 C8 C10 C11 179.1(4) . . . . ?
C6 C1 C2 C3 -0.2(6) . . . . ?
C8 C10 C11 C16 -20.0(9) . . . . ?
C8 C10 C11 C12 161.3(6) . . . . ?
C8 C10 C11 C12A -158.7(6) . . . . ?
C8 C10 C11 C16A 17.5(9) . . . . ?
C9 C4 C5 C6 179.3(4) . . . . ?
C9 C8 C10 C11 -0.2(7) . . . . ?
C15 C14 C13 C12 3.5(14) . . . . ?
C15 C16 C11 C10 -179.1(9) . . . . ?
C15 C16 C11 C12 -0.4(15) . . . . ?
C16 C11 C12 C13 0.5(13) . . . . ?
C17 O4 C14 C15 16.9(9) . . . . ?
C17 O4 C14 C13 -161.5(6) . . . . ?
C17 O4 C14 C13A 158.0(6) . . . . ?
C17 O4 C14 C15A -20.2(8) . . . . ?
C18 O1 C1 C2 -11.7(6) . . . . ?
C18 O1 C1 C6 168.9(4) . . . . ?
C19 O2 C6 C1 -178.1(3) . . . . ?
C19 O2 C6 C5 1.2(5) . . . . ?
C10 C8 C9 C4 178.0(4) . . . . ?
C10 C11 C12 C13 179.3(8) . . . . ?
C10 C11 C12A C13A 179.4(8) . . . . ?
C10 C11 C16A C15A -179.2(9) . . . . ?
C11 C12 C13 C14 -2.1(16) . . . . ?
C11 C12A C13A C14 0.8(16) . . . . ?
C13 C14 C15 C16 -3.3(15) . . . . ?
C12A C11 C16A C15A -2.8(14) . . . . ?
C13A C14 C15A C16A 4.6(15) . . . . ?
C15A C14 C13A C12A -4.6(14) . . . . ?
C16A C11 C12A C13A 2.9(13) . . . . ?
